data_1557693
loop_
_publ_author_name
'Stadler, Sonja M.'
'G\"ottker-Schnetmann, Inigo'
'Fuchs, Amelie S.'
'Fischer, Stephan R. R.'
'Mecking, Stefan'

_publ_section_title
;
 Catalytic Chain Transfer Polymerization to Functional Reactive End Groups
 for Controlled Free Radical Growth
;
_journal_name_full Macromolecules
_journal_paper_doi 10.1021/acs.macromol.0c00241
_journal_year 2020
_chemical_formula_moiety 'C33 H49 N2 O2 Pd, C32 H12 B F24'
_chemical_formula_sum 'C65 H61 B F24 N2 O2 Pd'
_chemical_formula_weight 1475.36
_space_group_crystal_system triclinic
_space_group_IT_number 2
_space_group_name_Hall '-P 1'
_space_group_name_H-M_alt 'P -1'
_atom_sites_solution_hydrogens geom
_audit_creation_date 2019-11-25
_audit_creation_method
;
Olex2 1.2
(compiled 2018.05.29 svn.r3508 for OlexSys, GUI svn.r5506)
;
_cell_angle_alpha 74.958(3)
_cell_angle_beta 70.373(3)
_cell_angle_gamma 83.080(3)
_cell_formula_units_Z 2
_cell_length_a 12.4860(5)
_cell_length_b 15.7992(7)
_cell_length_c 18.2813(8)
_cell_measurement_reflns_used 37690
_cell_measurement_temperature 100
_cell_measurement_theta_max 27.13
_cell_measurement_theta_min 1.73
_cell_volume 3278.2(3)
_computing_cell_refinement
;
X-Area Recipe 1.33.0.0 (STOE, 2015)
;
_computing_data_collection
;
X-Area WinXpose 2.0.22.0 (STOE, 2016)
;
_computing_molecular_graphics 'Olex2 (Dolomanov et al., 2009)'
_computing_publication_material 'Olex2 (Dolomanov et al., 2009)'
_computing_structure_refinement 'ShelXL (Sheldrick, 2015)'
_computing_structure_solution 'ShelXT 2018/3 (Sheldrick, 2015)'
_diffrn_ambient_temperature 100.15
_diffrn_detector_area_resol_mean 6.67
_diffrn_detector_type 'STOE Imaging Plate'
_diffrn_measured_fraction_theta_full 0.998
_diffrn_measured_fraction_theta_max 0.981
_diffrn_measurement_details
;
 309 frames, detector distance = 120 mm
;
_diffrn_measurement_device '2-circle diffractometer'
_diffrn_measurement_device_type 'STOE IPDS 2T'
_diffrn_measurement_method 'rotation method, \w scans'
_diffrn_radiation_type MoK\a
_diffrn_radiation_wavelength 0.71073
_diffrn_reflns_av_R_equivalents 0.0343
_diffrn_reflns_av_unetI/netI 0.0433
_diffrn_reflns_Laue_measured_fraction_full 0.998
_diffrn_reflns_Laue_measured_fraction_max 0.981
_diffrn_reflns_limit_h_max 15
_diffrn_reflns_limit_h_min -15
_diffrn_reflns_limit_k_max 19
_diffrn_reflns_limit_k_min -19
_diffrn_reflns_limit_l_max 23
_diffrn_reflns_limit_l_min -22
_diffrn_reflns_number 32280
_diffrn_reflns_point_group_measured_fraction_full 0.998
_diffrn_reflns_point_group_measured_fraction_max 0.981
_diffrn_reflns_theta_full 25.242
_diffrn_reflns_theta_max 26.907
_diffrn_reflns_theta_min 1.733
_diffrn_source 'Sealed Mo X-ray tube, 12 x 0.4 mm long-fine focus'
_exptl_absorpt_coefficient_mu 0.396
_exptl_absorpt_correction_T_max 0.8363
_exptl_absorpt_correction_T_min 0.5079
_exptl_absorpt_correction_type multi-scan
_exptl_absorpt_process_details
;
STOE X-Red32, absorption correction by Gaussian integration, analogous to
P. Coppens, "The Evaluation of Absorption and Extinction in Single-Crystal
Structure Analysis", published in: F. R. Ahmed (Editor), "Crystallographic
Computing", Munksgaard, Copenhagen (1970), 255 - 270. Afterwards scaling of
reflection intensities was performed within STOE LANA. J. Koziskova, F. Hahn,
J. Richter, J. Kozisek, Acta Chimica Slovaca, vol. 9, no. 2, 2016, pp. 136-140.
;
_exptl_crystal_colour 'clear light orange'
_exptl_crystal_colour_lustre clear
_exptl_crystal_colour_modifier light
_exptl_crystal_colour_primary orange
_exptl_crystal_density_diffrn 1.495
_exptl_crystal_density_method 'not measured'
_exptl_crystal_description platelet
_exptl_crystal_F_000 1496
_exptl_crystal_size_max 0.35
_exptl_crystal_size_mid 0.233
_exptl_crystal_size_min 0.05
_refine_diff_density_max 1.225
_refine_diff_density_min -0.997
_refine_diff_density_rms 0.084
_refine_ls_extinction_coef 0.0024(3)
_refine_ls_extinction_expression Fc^*^=kFc[1+0.001xFc^2^\l^3^/sin(2\q)]^-1/4^
_refine_ls_extinction_method 'SHELXL-2018/3 (Sheldrick 2018)'
_refine_ls_goodness_of_fit_ref 1.038
_refine_ls_hydrogen_treatment constr
_refine_ls_matrix_type full
_refine_ls_number_parameters 935
_refine_ls_number_reflns 13902
_refine_ls_number_restraints 0
_refine_ls_restrained_S_all 1.038
_refine_ls_R_factor_all 0.1098
_refine_ls_R_factor_gt 0.0711
_refine_ls_shift/su_max 0.000
_refine_ls_shift/su_mean 0.000
_refine_ls_structure_factor_coef Fsqd
_refine_ls_weighting_details 'w=1/[\s^2^(Fo^2^)+(0.0508P)^2^+10.3203P] where P=(Fo^2^+2Fc^2^)/3'
_refine_ls_weighting_scheme calc
_refine_ls_wR_factor_gt 0.1521
_refine_ls_wR_factor_ref 0.1769
_reflns_Friedel_coverage 0.000
_reflns_number_gt 9782
_reflns_number_total 13902
_reflns_threshold_expression 'I > 2\s(I)'
_cod_data_source_file ma0c00241_si_002.cif
_cod_data_source_block gs19_022
_cod_database_code 1557693
_shelx_shelxl_version_number 2018/3
_shelx_space_group_comment
;
The symmetry employed for this shelxl refinement is uniquely defined
by the following loop, which should always be used as a source of
symmetry information in preference to the above space-group names.
They are only intended as comments.
;
_olex2_refinement_description
;
1. Fixed Uiso
 At 1.2 times of:
  All C(H) groups, All C(H,H) groups, All C(H,H,H) groups
2. Others
 Sof(C67)=Sof(H67A)=Sof(H67B)=Sof(C68)=Sof(H68A)=Sof(H68B)=Sof(C69)=Sof(H69A)=
 Sof(H69B)=Sof(C70)=Sof(C71)=Sof(H71A)=Sof(H71B)=Sof(H71C)=Sof(O3)=Sof(O4)=
 Sof(Pd2)=1-FVAR(1)
 Sof(C1)=Sof(H1A)=Sof(H1B)=Sof(C2)=Sof(H2A)=Sof(H2B)=Sof(C3)=Sof(H3A)=Sof(H3B)=
 Sof(C4)=Sof(C5)=Sof(H5A)=Sof(H5B)=Sof(H5C)=Sof(O1)=Sof(O2)=Sof(Pd1)=FVAR(1)
 Sof(F25)=Sof(F26)=Sof(F27)=1-FVAR(2)
 Sof(F1)=Sof(F2)=Sof(F3)=FVAR(2)
3.a Ternary CH refined with riding coordinates:
 C13(H13), C16(H16), C29(H29), C32(H32)
3.b Secondary CH2 refined with riding coordinates:
 C1(H1A,H1B), C2(H2A,H2B), C3(H3A,H3B), C67(H67A,H67B), C68(H68A,H68B),
 C69(H69A,H69B)
3.c Aromatic/amide H refined with riding coordinates:
 C8(H8), C9(H9), C10(H10), C25(H25), C26(H26), C27(H27), C36(H36), C38(H38),
 C40(H40), C44(H44), C46(H46), C48(H48), C52(H52), C54(H54), C56(H56), C60(H60),
  C62(H62), C64(H64)
3.d Idealised Me refined as rotating group:
 C5(H5A,H5B,H5C), C14(H14A,H14B,H14C), C15(H15A,H15B,H15C), C17(H17A,H17B,
 H17C), C18(H18A,H18B,H18C), C21(H21A,H21B,H21C), C22(H22A,H22B,H22C), C30(H30A,
 H30B,H30C), C31(H31A,H31B,H31C), C33(H33A,H33B,H33C), C34(H34A,H34B,H34C),
 C71(H71A,H71B,H71C)
;
_olex2_submission_special_instructions 'No special instructions were received'

loop_
_space_group_symop_operation_xyz
'x, y, z'
'-x, -y, -z'

loop_
_atom_site_label
_atom_site_type_symbol
_atom_site_fract_x
_atom_site_fract_y
_atom_site_fract_z
_atom_site_U_iso_or_equiv
_atom_site_adp_type
_atom_site_occupancy
_atom_site_site_symmetry_order
_atom_site_calc_flag
_atom_site_refinement_flags_posn
_atom_site_refinement_flags_adp
_atom_site_refinement_flags_occupancy
_atom_site_disorder_assembly
_atom_site_disorder_group
C1 C 0.3884(6) 0.8840(4) 0.5984(4) 0.0505(16) Uani 0.796(4) 1 d . . P A 1
H1A H 0.366290 0.923906 0.553865 0.061 Uiso 0.796(4) 1 calc R . P A 1
H1B H 0.411601 0.920329 0.626904 0.061 Uiso 0.796(4) 1 calc R . P A 1
C2 C 0.4888(6) 0.8243(4) 0.5650(4) 0.0535(16) Uani 0.796(4) 1 d . . P A 1
H2A H 0.558294 0.858904 0.539181 0.064 Uiso 0.796(4) 1 calc R . P A 1
H2B H 0.501331 0.777451 0.609476 0.064 Uiso 0.796(4) 1 calc R . P A 1
C3 C 0.4694(7) 0.7828(5) 0.5045(5) 0.0583(18) Uani 0.796(4) 1 d . . P A 1
H3A H 0.464827 0.829467 0.457478 0.070 Uiso 0.796(4) 1 calc R . P A 1
H3B H 0.535537 0.743336 0.486192 0.070 Uiso 0.796(4) 1 calc R . P A 1
C4 C 0.3650(8) 0.7322(5) 0.5366(5) 0.0457(17) Uani 0.796(4) 1 d . . P A 1
C5 C 0.2636(7) 0.6341(4) 0.5084(4) 0.0630(19) Uani 0.796(4) 1 d . . P A 1
H5A H 0.202349 0.674574 0.496786 0.076 Uiso 0.796(4) 1 calc GR . P A 1
H5B H 0.240532 0.605495 0.565483 0.076 Uiso 0.796(4) 1 calc GR . P A 1
H5C H 0.279189 0.589572 0.477166 0.076 Uiso 0.796(4) 1 calc GR . P A 1
C7 C 0.2303(5) 1.0394(4) 0.6896(3) 0.0532(13) Uani 1 1 d . . . . .
C8 C 0.2933(5) 1.1131(4) 0.6690(3) 0.0541(13) Uani 1 1 d . . . . .
H8 H 0.275298 1.164569 0.634012 0.065 Uiso 1 1 calc R . . . .
C9 C 0.3811(4) 1.1136(4) 0.6979(3) 0.0515(12) Uani 1 1 d . . . . .
H9 H 0.424011 1.164739 0.682388 0.062 Uiso 1 1 calc R . . . .
C10 C 0.4069(4) 1.0402(3) 0.7492(3) 0.0516(12) Uani 1 1 d . . . . .
H10 H 0.466962 1.042112 0.769659 0.062 Uiso 1 1 calc R . . . .
C11 C 0.3490(4) 0.9632(3) 0.7724(3) 0.0461(11) Uani 1 1 d . . . . .
C12 C 0.2601(4) 0.9644(3) 0.7421(3) 0.0450(11) Uani 1 1 d . . . . .
C13 C 0.1309(5) 1.0387(4) 0.6598(4) 0.0662(16) Uani 1 1 d . . . . .
H13 H 0.112659 0.976335 0.668023 0.079 Uiso 1 1 calc R . . . .
C14 C 0.1583(7) 1.0828(6) 0.5709(4) 0.106(3) Uani 1 1 d . . . . .
H14A H 0.226299 1.054130 0.540201 0.128 Uiso 1 1 calc GR . . . .
H14B H 0.172217 1.144964 0.562210 0.128 Uiso 1 1 calc GR . . . .
H14C H 0.093911 1.077702 0.553226 0.128 Uiso 1 1 calc GR . . . .
C15 C 0.0276(5) 1.0844(5) 0.7059(4) 0.083(2) Uani 1 1 d . . . . .
H15A H -0.037107 1.079206 0.688574 0.100 Uiso 1 1 calc GR . . . .
H15B H 0.042567 1.146451 0.696147 0.100 Uiso 1 1 calc GR . . . .
H15C H 0.009797 1.057188 0.763099 0.100 Uiso 1 1 calc GR . . . .
C16 C 0.3831(4) 0.8826(3) 0.8281(3) 0.0489(12) Uani 1 1 d . . . . .
H16 H 0.323375 0.838192 0.845396 0.059 Uiso 1 1 calc R . . . .
C17 C 0.3910(5) 0.9041(4) 0.9020(3) 0.0634(15) Uani 1 1 d . . . . .
H17A H 0.316420 0.925420 0.932170 0.076 Uiso 1 1 calc GR . . . .
H17B H 0.446651 0.949639 0.886299 0.076 Uiso 1 1 calc GR . . . .
H17C H 0.415198 0.851326 0.935547 0.076 Uiso 1 1 calc GR . . . .
C18 C 0.4958(5) 0.8425(4) 0.7835(4) 0.0727(17) Uani 1 1 d . . . . .
H18A H 0.554281 0.886552 0.762415 0.087 Uiso 1 1 calc GR . . . .
H18B H 0.486700 0.823089 0.739249 0.087 Uiso 1 1 calc GR . . . .
H18C H 0.518678 0.792222 0.820169 0.087 Uiso 1 1 calc GR . . . .
C19 C 0.1215(4) 0.8564(3) 0.8215(3) 0.0409(10) Uani 1 1 d . . . . .
C20 C 0.0680(4) 0.7741(3) 0.8278(3) 0.0413(10) Uani 1 1 d . . . . .
C21 C 0.0753(4) 0.9046(3) 0.8861(3) 0.0424(10) Uani 1 1 d . . . . .
H21A H 0.086335 0.868377 0.935553 0.051 Uiso 1 1 calc GR . . . .
H21B H -0.006106 0.917922 0.894688 0.051 Uiso 1 1 calc GR . . . .
H21C H 0.115230 0.959453 0.870601 0.051 Uiso 1 1 calc GR . . . .
C22 C -0.0295(4) 0.7398(3) 0.9003(3) 0.0459(11) Uani 1 1 d . . . . .
H22A H -0.055483 0.686218 0.895050 0.055 Uiso 1 1 calc GR . . . .
H22B H -0.092058 0.784084 0.905543 0.055 Uiso 1 1 calc GR . . . .
H22C H -0.005067 0.726722 0.947803 0.055 Uiso 1 1 calc GR . . . .
C23 C 0.0587(4) 0.6661(3) 0.7623(3) 0.0487(12) Uani 1 1 d . . . . .
C24 C 0.0928(5) 0.5818(4) 0.7961(3) 0.0578(14) Uani 1 1 d . . . . .
C25 C 0.0413(5) 0.5110(4) 0.7900(4) 0.0669(16) Uani 1 1 d . . . . .
H25 H 0.062399 0.452794 0.812543 0.080 Uiso 1 1 calc R . . . .
C26 C -0.0392(5) 0.5244(4) 0.7519(4) 0.0676(16) Uani 1 1 d . . . . .
H26 H -0.073296 0.475597 0.748348 0.081 Uiso 1 1 calc R . . . .
C27 C -0.0707(5) 0.6077(4) 0.7188(4) 0.0648(16) Uani 1 1 d . . . . .
H27 H -0.126243 0.615667 0.692458 0.078 Uiso 1 1 calc R . . . .
C28 C -0.0234(5) 0.6814(4) 0.7229(3) 0.0557(13) Uani 1 1 d . . . . .
C29 C 0.1817(6) 0.5666(4) 0.8385(4) 0.0729(19) Uani 1 1 d . . . . .
H29 H 0.174932 0.616778 0.863881 0.087 Uiso 1 1 calc R . . . .
C30 C 0.2998(6) 0.5636(7) 0.7821(6) 0.132(4) Uani 1 1 d . . . . .
H30A H 0.354458 0.558383 0.811063 0.159 Uiso 1 1 calc GR . . . .
H30B H 0.312516 0.617469 0.739604 0.159 Uiso 1 1 calc GR . . . .
H30C H 0.309868 0.512855 0.758588 0.159 Uiso 1 1 calc GR . . . .
C31 C 0.1622(9) 0.4836(6) 0.9036(6) 0.135(4) Uani 1 1 d . . . . .
H31A H 0.203950 0.484794 0.940126 0.162 Uiso 1 1 calc GR . . . .
H31B H 0.189228 0.432889 0.879868 0.162 Uiso 1 1 calc GR . . . .
H31C H 0.080732 0.478988 0.933251 0.162 Uiso 1 1 calc GR . . . .
C32 C -0.0610(5) 0.7731(4) 0.6867(4) 0.0653(16) Uani 1 1 d . . . . .
H32 H -0.029365 0.816323 0.704653 0.078 Uiso 1 1 calc R . . . .
C33 C -0.1885(6) 0.7857(4) 0.7117(5) 0.094(2) Uani 1 1 d . . . . .
H33A H -0.218716 0.777832 0.769839 0.112 Uiso 1 1 calc GR . . . .
H33B H -0.220804 0.742522 0.695836 0.112 Uiso 1 1 calc GR . . . .
H33C H -0.208923 0.844978 0.685772 0.112 Uiso 1 1 calc GR . . . .
C34 C -0.0147(8) 0.7910(6) 0.5965(4) 0.129(4) Uani 1 1 d . . . . .
H34A H -0.042541 0.747504 0.578184 0.155 Uiso 1 1 calc GR . . . .
H34B H 0.068654 0.787137 0.579543 0.155 Uiso 1 1 calc GR . . . .
H34C H -0.040171 0.849870 0.573440 0.155 Uiso 1 1 calc GR . . . .
C35 C 0.5474(3) 0.7087(3) 0.2232(2) 0.0357(9) Uani 1 1 d . . . . .
C36 C 0.6377(4) 0.7584(3) 0.1672(3) 0.0400(10) Uani 1 1 d . . . . .
H36 H 0.627224 0.794275 0.119481 0.048 Uiso 1 1 calc R . . . .
C37 C 0.7424(4) 0.7569(3) 0.1792(3) 0.0428(10) Uani 1 1 d . . . . .
C38 C 0.7614(4) 0.7053(3) 0.2474(3) 0.0433(11) Uani 1 1 d . . . . .
H38 H 0.833773 0.702328 0.254532 0.052 Uiso 1 1 calc R . . . .
C39 C 0.6726(4) 0.6579(3) 0.3050(3) 0.0411(10) Uani 1 1 d . . . . .
C40 C 0.5684(4) 0.6598(3) 0.2930(3) 0.0385(10) Uani 1 1 d . . . . .
H40 H 0.508829 0.626559 0.333718 0.046 Uiso 1 1 calc R . . . .
C41 C 0.8357(4) 0.8115(4) 0.1178(3) 0.0539(13) Uani 1 1 d . . . . .
C42 C 0.6921(4) 0.6042(4) 0.3802(3) 0.0498(12) Uani 1 1 d . . . . .
C43 C 0.3712(3) 0.8137(3) 0.2167(3) 0.0357(9) Uani 1 1 d . . . . .
C44 C 0.3586(4) 0.8810(3) 0.1532(3) 0.0393(10) Uani 1 1 d . . . . .
H44 H 0.382667 0.870416 0.101189 0.047 Uiso 1 1 calc R . . . .
C45 C 0.3118(4) 0.9635(3) 0.1637(3) 0.0397(10) Uani 1 1 d . . . . .
C46 C 0.2769(4) 0.9822(3) 0.2383(3) 0.0431(10) Uani 1 1 d . . . . .
H46 H 0.244652 1.038201 0.245543 0.052 Uiso 1 1 calc R . . . .
C47 C 0.2905(4) 0.9166(3) 0.3023(3) 0.0396(10) Uani 1 1 d . . . . .
C48 C 0.3368(4) 0.8349(3) 0.2910(3) 0.0385(10) Uani 1 1 d . . . . .
H48 H 0.345524 0.791469 0.335690 0.046 Uiso 1 1 calc R . . . .
C49 C 0.2944(4) 1.0310(3) 0.0944(3) 0.0508(12) Uani 1 1 d . . . . .
C50 C 0.2539(5) 0.9364(3) 0.3828(3) 0.0506(12) Uani 1 1 d . . . . .
C51 C 0.3386(4) 0.6407(3) 0.2745(2) 0.0350(9) Uani 1 1 d . . . . .
C52 C 0.2233(4) 0.6573(3) 0.3118(2) 0.0379(9) Uani 1 1 d . . . . .
H52 H 0.193048 0.715806 0.302522 0.045 Uiso 1 1 calc R . . . .
C53 C 0.1510(4) 0.5902(3) 0.3625(3) 0.0402(10) Uani 1 1 d . . . . .
C54 C 0.1919(4) 0.5050(3) 0.3802(3) 0.0416(10) Uani 1 1 d . . . . .
H54 H 0.143459 0.459977 0.416602 0.050 Uiso 1 1 calc R . . . .
C55 C 0.3056(4) 0.4870(3) 0.3434(3) 0.0370(9) Uani 1 1 d . . . . .
C56 C 0.3768(4) 0.5528(3) 0.2904(3) 0.0377(9) Uani 1 1 d . . . . .
H56 H 0.453587 0.537731 0.264073 0.045 Uiso 1 1 calc R . . . .
C57 C 0.0276(4) 0.6135(4) 0.3992(3) 0.0530(12) Uani 1 1 d . . . . .
C58 C 0.3551(4) 0.3961(3) 0.3592(3) 0.0462(11) Uani 1 1 d . . . . .
C59 C 0.4329(4) 0.6966(3) 0.1230(3) 0.0366(9) Uani 1 1 d . . . . .
C60 C 0.3326(4) 0.7020(3) 0.1036(3) 0.0412(10) Uani 1 1 d . . . . .
H60 H 0.263975 0.720637 0.138807 0.049 Uiso 1 1 calc R . . . .
C61 C 0.3289(4) 0.6817(3) 0.0356(3) 0.0433(10) Uani 1 1 d . . . . .
C62 C 0.4273(4) 0.6541(3) -0.0178(3) 0.0461(11) Uani 1 1 d . . . . .
H62 H 0.425201 0.639992 -0.064725 0.055 Uiso 1 1 calc R . . . .
C63 C 0.5277(4) 0.6479(3) -0.0008(3) 0.0409(10) Uani 1 1 d . . . . .
C64 C 0.5305(4) 0.6685(3) 0.0684(3) 0.0395(10) Uani 1 1 d . . . . .
H64 H 0.600994 0.663212 0.078792 0.047 Uiso 1 1 calc R . . . .
C65 C 0.2190(5) 0.6883(4) 0.0194(3) 0.0578(14) Uani 1 1 d . . . . .
C66 C 0.6347(4) 0.6179(3) -0.0563(3) 0.0499(12) Uani 1 1 d . . . . .
C67 C 0.256(3) 0.678(2) 0.6261(19) 0.069(8) Uiso 0.204(4) 1 d . . P A 2
H67A H 0.307410 0.630064 0.643659 0.082 Uiso 0.204(4) 1 calc R . P A 2
H67B H 0.180929 0.651913 0.640623 0.082 Uiso 0.204(4) 1 calc R . P A 2
C68 C 0.299(3) 0.705(2) 0.540(2) 0.074(9) Uiso 0.204(4) 1 d . . P A 2
H68A H 0.286820 0.657027 0.517681 0.089 Uiso 0.204(4) 1 calc R . P A 2
H68B H 0.253527 0.756704 0.522011 0.089 Uiso 0.204(4) 1 calc R . P A 2
C69 C 0.402(4) 0.723(4) 0.510(3) 0.087(17) Uiso 0.204(4) 1 d . . P A 2
H69A H 0.420666 0.742662 0.450952 0.104 Uiso 0.204(4) 1 calc R . P A 2
H69B H 0.449218 0.669359 0.521338 0.104 Uiso 0.204(4) 1 calc R . P A 2
C70 C 0.434(3) 0.799(2) 0.543(2) 0.059(7) Uiso 0.204(4) 1 d . . P A 2
C71 C 0.561(4) 0.908(3) 0.531(3) 0.121(15) Uiso 0.204(4) 1 d . . P A 2
H71A H 0.552925 0.888928 0.587976 0.146 Uiso 0.204(4) 1 calc GR . P A 2
H71B H 0.509895 0.958889 0.522108 0.146 Uiso 0.204(4) 1 calc GR . P A 2
H71C H 0.640021 0.924331 0.500645 0.146 Uiso 0.204(4) 1 calc GR . P A 2
B1 B 0.4244(4) 0.7152(3) 0.2087(3) 0.0363(10) Uani 1 1 d . . . . .
N1 N 0.2050(3) 0.8838(3) 0.7569(2) 0.0448(9) Uani 1 1 d . . . . .
N2 N 0.1096(3) 0.7407(3) 0.7662(2) 0.0470(10) Uani 1 1 d . . . . .
O1 O 0.2850(4) 0.7319(3) 0.5970(2) 0.0418(10) Uani 0.796(4) 1 d . . P A 1
O2 O 0.3644(4) 0.6820(3) 0.4877(2) 0.0551(12) Uani 0.796(4) 1 d . . P A 1
O3 O 0.3776(16) 0.8220(14) 0.6072(11) 0.060(5) Uiso 0.204(4) 1 d . . P A 2
O4 O 0.5324(18) 0.8351(14) 0.5036(14) 0.070(6) Uiso 0.204(4) 1 d . . P A 2
F1 F 0.8134(6) 0.8478(6) 0.0517(5) 0.074(3) Uani 0.597(13) 1 d . . P B 3
F2 F 0.9299(5) 0.7574(5) 0.0924(5) 0.074(3) Uani 0.597(13) 1 d . . P B 3
F3 F 0.8683(10) 0.8645(8) 0.1447(6) 0.094(5) Uani 0.597(13) 1 d . . P B 3
F4 F 0.6040(3) 0.5567(2) 0.42901(19) 0.0769(11) Uani 1 1 d . . . . .
F5 F 0.7128(3) 0.6544(2) 0.42251(18) 0.0709(9) Uani 1 1 d . . . . .
F6 F 0.7825(2) 0.5500(2) 0.36595(18) 0.0621(8) Uani 1 1 d . . . . .
F7 F 0.3843(3) 1.0403(2) 0.02916(17) 0.0626(8) Uani 1 1 d . . . . .
F8 F 0.2109(3) 1.0099(3) 0.0724(2) 0.0857(12) Uani 1 1 d . . . . .
F9 F 0.2661(4) 1.1095(2) 0.1090(2) 0.1036(16) Uani 1 1 d . . . . .
F10 F 0.2394(4) 0.8643(2) 0.44296(19) 0.0826(11) Uani 1 1 d . . . . .
F11 F 0.1534(3) 0.9788(2) 0.4006(2) 0.0773(10) Uani 1 1 d . . . . .
F12 F 0.3251(3) 0.9847(3) 0.3915(2) 0.0934(13) Uani 1 1 d . . . . .
F13 F -0.0157(2) 0.6679(2) 0.3448(2) 0.0699(9) Uani 1 1 d . . . . .
F14 F 0.0110(3) 0.6542(3) 0.4572(2) 0.0840(11) Uani 1 1 d . . . . .
F15 F -0.0374(2) 0.5441(2) 0.43040(17) 0.0576(8) Uani 1 1 d . . . . .
F16 F 0.2810(3) 0.33833(18) 0.41259(18) 0.0584(8) Uani 1 1 d . . . . .
F17 F 0.3971(3) 0.36526(19) 0.29377(18) 0.0670(9) Uani 1 1 d . . . . .
F18 F 0.4416(3) 0.39206(19) 0.3885(2) 0.0639(8) Uani 1 1 d . . . . .
F19 F 0.1581(3) 0.7608(3) 0.0366(3) 0.0992(14) Uani 1 1 d . . . . .
F20 F 0.2287(3) 0.6978(3) -0.0566(2) 0.0803(11) Uani 1 1 d . . . . .
F21 F 0.1534(3) 0.6228(3) 0.0610(3) 0.1131(18) Uani 1 1 d . . . . .
F22 F 0.7227(3) 0.6639(3) -0.0689(3) 0.0930(13) Uani 1 1 d . . . . .
F23 F 0.6264(3) 0.6169(3) -0.1261(2) 0.0935(13) Uani 1 1 d . . . . .
F24 F 0.6652(3) 0.5357(2) -0.0266(2) 0.0793(10) Uani 1 1 d . . . . .
F25 F 0.7968(8) 0.9053(7) 0.1034(8) 0.087(5) Uani 0.403(13) 1 d . . P B 4
F26 F 0.8743(16) 0.7991(15) 0.0540(8) 0.140(12) Uani 0.403(13) 1 d . . P B 4
F27 F 0.9182(11) 0.8279(13) 0.1439(11) 0.085(6) Uani 0.403(13) 1 d . . P B 4
Pd1 Pd 0.25328(7) 0.81295(9) 0.67455(5) 0.0378(2) Uani 0.796(4) 1 d . . P A 1
Pd2 Pd 0.2361(3) 0.7669(5) 0.6902(2) 0.0579(13) Uani 0.204(4) 1 d . . P A 2

loop_
_atom_site_aniso_label
_atom_site_aniso_U_11
_atom_site_aniso_U_22
_atom_site_aniso_U_33
_atom_site_aniso_U_23
_atom_site_aniso_U_13
_atom_site_aniso_U_12
C1 0.061(4) 0.037(3) 0.046(3) -0.012(3) -0.006(3) 0.001(3)
C2 0.058(4) 0.052(4) 0.043(4) -0.010(3) -0.009(3) 0.001(3)
C3 0.062(5) 0.056(4) 0.047(4) -0.012(3) -0.009(3) 0.010(4)
C4 0.067(5) 0.037(3) 0.037(4) -0.011(3) -0.024(4) 0.007(3)
C5 0.097(6) 0.047(4) 0.059(4) -0.019(3) -0.036(4) -0.003(4)
C7 0.055(3) 0.064(3) 0.047(3) -0.018(2) -0.024(2) 0.010(3)
C8 0.057(3) 0.052(3) 0.049(3) -0.005(2) -0.018(2) 0.004(2)
C9 0.044(3) 0.058(3) 0.045(3) -0.004(2) -0.009(2) -0.004(2)
C10 0.040(3) 0.060(3) 0.048(3) -0.001(2) -0.011(2) -0.005(2)
C11 0.039(2) 0.059(3) 0.037(2) -0.007(2) -0.012(2) -0.001(2)
C12 0.043(3) 0.052(3) 0.042(3) -0.017(2) -0.013(2) -0.002(2)
C13 0.079(4) 0.061(3) 0.075(4) -0.013(3) -0.052(3) 0.009(3)
C14 0.109(6) 0.149(8) 0.081(5) -0.031(5) -0.063(5) 0.025(6)
C15 0.052(4) 0.103(5) 0.101(5) -0.007(4) -0.043(4) -0.004(4)
C16 0.039(3) 0.061(3) 0.046(3) -0.003(2) -0.018(2) -0.009(2)
C17 0.073(4) 0.067(4) 0.052(3) 0.005(3) -0.032(3) -0.014(3)
C18 0.070(4) 0.073(4) 0.063(4) 0.000(3) -0.024(3) 0.016(3)
C19 0.036(2) 0.052(3) 0.044(3) -0.018(2) -0.022(2) 0.006(2)
C20 0.037(2) 0.052(3) 0.044(2) -0.022(2) -0.019(2) 0.010(2)
C21 0.042(3) 0.046(3) 0.041(2) -0.013(2) -0.015(2) 0.001(2)
C22 0.040(3) 0.052(3) 0.053(3) -0.024(2) -0.017(2) 0.002(2)
C23 0.050(3) 0.059(3) 0.051(3) -0.028(2) -0.025(2) 0.005(2)
C24 0.061(3) 0.058(3) 0.072(4) -0.032(3) -0.038(3) 0.018(3)
C25 0.077(4) 0.055(3) 0.092(4) -0.033(3) -0.051(4) 0.017(3)
C26 0.079(4) 0.051(3) 0.099(5) -0.040(3) -0.049(4) 0.010(3)
C27 0.069(4) 0.059(3) 0.089(4) -0.028(3) -0.051(3) 0.008(3)
C28 0.067(3) 0.057(3) 0.059(3) -0.022(3) -0.035(3) 0.003(3)
C29 0.092(5) 0.063(4) 0.098(5) -0.046(3) -0.068(4) 0.038(3)
C30 0.066(5) 0.210(11) 0.165(9) -0.099(8) -0.069(6) 0.050(6)
C31 0.183(10) 0.125(8) 0.147(9) -0.019(7) -0.130(8) 0.008(7)
C32 0.077(4) 0.068(4) 0.070(4) -0.011(3) -0.050(3) -0.006(3)
C33 0.079(5) 0.050(4) 0.144(7) -0.027(4) -0.027(5) 0.012(3)
C34 0.117(7) 0.145(8) 0.075(5) 0.003(5) -0.016(5) 0.077(6)
C35 0.032(2) 0.038(2) 0.036(2) -0.0072(18) -0.0114(18) 0.0019(18)
C36 0.038(2) 0.047(3) 0.034(2) -0.0070(19) -0.0118(18) 0.000(2)
C37 0.035(2) 0.052(3) 0.038(2) -0.005(2) -0.0096(19) -0.003(2)
C38 0.032(2) 0.054(3) 0.044(3) -0.006(2) -0.016(2) 0.000(2)
C39 0.038(2) 0.046(3) 0.038(2) -0.004(2) -0.0136(19) -0.001(2)
C40 0.035(2) 0.041(2) 0.037(2) -0.0044(19) -0.0113(18) -0.0024(19)
C41 0.042(3) 0.076(4) 0.042(3) -0.006(3) -0.012(2) -0.013(3)
C42 0.037(3) 0.066(3) 0.045(3) -0.007(2) -0.016(2) 0.000(2)
C43 0.029(2) 0.036(2) 0.040(2) -0.0058(18) -0.0129(18) 0.0005(17)
C44 0.034(2) 0.042(2) 0.041(2) -0.0081(19) -0.0128(19) 0.0024(19)
C45 0.036(2) 0.040(2) 0.041(2) -0.0052(19) -0.0148(19) 0.0030(19)
C46 0.040(2) 0.040(2) 0.048(3) -0.009(2) -0.016(2) 0.008(2)
C47 0.038(2) 0.042(2) 0.038(2) -0.0070(19) -0.0132(19) 0.0016(19)
C48 0.037(2) 0.037(2) 0.040(2) -0.0049(19) -0.0149(19) 0.0017(18)
C49 0.050(3) 0.048(3) 0.050(3) -0.007(2) -0.018(2) 0.014(2)
C50 0.063(3) 0.045(3) 0.048(3) -0.014(2) -0.026(2) 0.012(2)
C51 0.035(2) 0.039(2) 0.032(2) -0.0061(18) -0.0127(17) -0.0017(18)
C52 0.034(2) 0.042(2) 0.036(2) -0.0084(19) -0.0110(18) 0.0033(19)
C53 0.034(2) 0.051(3) 0.034(2) -0.007(2) -0.0103(18) -0.004(2)
C54 0.042(2) 0.046(3) 0.036(2) -0.0045(19) -0.0119(19) -0.009(2)
C55 0.040(2) 0.036(2) 0.037(2) -0.0078(18) -0.0161(19) -0.0023(18)
C56 0.033(2) 0.040(2) 0.041(2) -0.0073(19) -0.0142(18) 0.0009(18)
C57 0.044(3) 0.056(3) 0.052(3) -0.009(2) -0.009(2) -0.002(2)
C58 0.051(3) 0.042(3) 0.045(3) -0.004(2) -0.017(2) -0.005(2)
C59 0.039(2) 0.033(2) 0.038(2) -0.0040(18) -0.0158(19) 0.0007(18)
C60 0.040(2) 0.043(2) 0.038(2) -0.0052(19) -0.0140(19) 0.004(2)
C61 0.044(3) 0.047(3) 0.043(3) -0.008(2) -0.021(2) -0.002(2)
C62 0.055(3) 0.047(3) 0.040(2) -0.009(2) -0.019(2) -0.004(2)
C63 0.048(3) 0.039(2) 0.036(2) -0.0085(19) -0.013(2) -0.001(2)
C64 0.040(2) 0.040(2) 0.039(2) -0.0084(19) -0.0136(19) 0.0003(19)
C65 0.054(3) 0.075(4) 0.049(3) -0.010(3) -0.024(3) -0.002(3)
C66 0.053(3) 0.054(3) 0.047(3) -0.019(2) -0.019(2) 0.006(2)
B1 0.035(3) 0.037(3) 0.038(3) -0.006(2) -0.014(2) 0.001(2)
N1 0.038(2) 0.064(3) 0.037(2) -0.0188(19) -0.0162(17) 0.0077(19)
N2 0.045(2) 0.059(2) 0.050(2) -0.027(2) -0.0245(19) 0.0078(19)
O1 0.061(3) 0.031(2) 0.034(2) -0.0143(17) -0.012(2) 0.0018(18)
O2 0.076(3) 0.049(3) 0.035(2) -0.0138(19) -0.014(2) 0.013(2)
F1 0.043(4) 0.103(7) 0.052(5) 0.029(5) -0.017(3) -0.016(3)
F2 0.034(3) 0.095(5) 0.062(5) 0.001(4) 0.004(3) 0.008(3)
F3 0.098(10) 0.107(9) 0.067(6) -0.044(7) 0.027(7) -0.070(8)
F4 0.0476(17) 0.103(3) 0.0604(19) 0.0316(18) -0.0262(15) -0.0150(17)
F5 0.088(2) 0.082(2) 0.0483(17) -0.0133(16) -0.0345(17) 0.0096(19)
F6 0.0505(17) 0.072(2) 0.0585(18) -0.0027(15) -0.0261(14) 0.0159(15)
F7 0.0568(18) 0.0645(19) 0.0493(17) 0.0063(14) -0.0122(14) 0.0061(15)
F8 0.060(2) 0.113(3) 0.075(2) 0.019(2) -0.0412(18) -0.004(2)
F9 0.186(4) 0.055(2) 0.058(2) -0.0129(17) -0.044(3) 0.056(2)
F10 0.135(3) 0.0537(19) 0.0468(18) -0.0093(15) -0.016(2) 0.001(2)
F11 0.074(2) 0.096(3) 0.062(2) -0.0367(19) -0.0155(17) 0.021(2)
F12 0.096(3) 0.130(3) 0.069(2) -0.051(2) -0.009(2) -0.048(3)
F13 0.0394(16) 0.066(2) 0.081(2) 0.0084(17) -0.0114(15) 0.0061(14)
F14 0.0492(19) 0.111(3) 0.095(3) -0.063(2) 0.0033(18) -0.0051(19)
F15 0.0374(15) 0.0659(19) 0.0574(18) 0.0033(15) -0.0104(13) -0.0091(14)
F16 0.0616(19) 0.0392(15) 0.0644(19) -0.0001(13) -0.0140(15) -0.0085(13)
F17 0.093(2) 0.0456(17) 0.0566(18) -0.0175(14) -0.0172(17) 0.0134(16)
F18 0.0627(19) 0.0467(16) 0.090(2) -0.0037(16) -0.0443(18) 0.0007(14)
F19 0.080(3) 0.131(4) 0.127(3) -0.066(3) -0.074(3) 0.043(2)
F20 0.074(2) 0.123(3) 0.058(2) -0.016(2) -0.0385(18) -0.019(2)
F21 0.070(2) 0.130(4) 0.127(4) 0.052(3) -0.060(2) -0.054(2)
F22 0.056(2) 0.109(3) 0.112(3) -0.068(3) 0.014(2) -0.021(2)
F23 0.082(3) 0.153(4) 0.052(2) -0.051(2) -0.0235(18) 0.035(2)
F24 0.080(2) 0.069(2) 0.082(2) -0.0266(19) -0.0175(19) 0.0221(18)
F25 0.053(6) 0.078(7) 0.095(9) 0.010(6) 0.002(5) -0.014(5)
F26 0.132(17) 0.21(2) 0.066(10) -0.087(14) 0.058(11) -0.120(17)
F27 0.051(8) 0.128(15) 0.072(9) 0.007(9) -0.024(7) -0.042(7)
Pd1 0.0458(3) 0.0347(5) 0.0337(3) -0.0102(3) -0.0123(2) -0.0006(3)
Pd2 0.0540(14) 0.071(4) 0.0420(13) -0.0161(17) -0.0047(10) -0.0022(16)

loop_
_atom_type_symbol
_atom_type_description
_atom_type_scat_dispersion_real
_atom_type_scat_dispersion_imag
_atom_type_scat_source
C C 0.0033 0.0016 'International Tables Vol C Tables 4.2.6.8 and 6.1.1.4'
H H 0.0000 0.0000 'International Tables Vol C Tables 4.2.6.8 and 6.1.1.4'
B B 0.0013 0.0007 'International Tables Vol C Tables 4.2.6.8 and 6.1.1.4'
N N 0.0061 0.0033 'International Tables Vol C Tables 4.2.6.8 and 6.1.1.4'
O O 0.0106 0.0060 'International Tables Vol C Tables 4.2.6.8 and 6.1.1.4'
F F 0.0171 0.0103 'International Tables Vol C Tables 4.2.6.8 and 6.1.1.4'
Pd Pd -0.9988 1.0072 'International Tables Vol C Tables 4.2.6.8 and 6.1.1.4'

loop_
_exptl_crystal_face_index_h
_exptl_crystal_face_index_k
_exptl_crystal_face_index_l
_exptl_crystal_face_perp_dist
-11 -12 30 0.2514
13 7 -30 0.2891
7 15 -1 0.2360
-1 -15 0 0.3172
6 0 1 0.3413
-15 1 -4 0.3059

loop_
_geom_angle_atom_site_label_1
_geom_angle_atom_site_label_2
_geom_angle_atom_site_label_3
_geom_angle
_geom_angle_site_symmetry_1
_geom_angle_site_symmetry_3
_geom_angle_publ_flag
C2 C1 Pd1 111.1(4) . . ?
C3 C2 C1 112.3(6) . . ?
C4 C3 C2 113.2(7) . . ?
O1 C4 C3 129.6(7) . . ?
O1 C4 O2 119.8(8) . . ?
O2 C4 C3 110.6(8) . . ?
C8 C7 C12 117.2(5) . . ?
C8 C7 C13 122.0(5) . . ?
C12 C7 C13 120.7(5) . . ?
C9 C8 C7 121.4(5) . . ?
C8 C9 C10 119.8(5) . . ?
C9 C10 C11 122.6(5) . . ?
C10 C11 C12 116.4(5) . . ?
C10 C11 C16 120.5(4) . . ?
C12 C11 C16 123.1(4) . . ?
C7 C12 N1 118.2(4) . . ?
C11 C12 C7 122.5(5) . . ?
C11 C12 N1 118.9(4) . . ?
C7 C13 C14 112.0(6) . . ?
C15 C13 C7 110.8(5) . . ?
C15 C13 C14 108.7(5) . . ?
C17 C16 C11 111.8(4) . . ?
C17 C16 C18 110.6(5) . . ?
C18 C16 C11 109.9(4) . . ?
C21 C19 C20 119.8(4) . . ?
N1 C19 C20 116.9(4) . . ?
N1 C19 C21 123.2(4) . . ?
C19 C20 C22 119.4(4) . . ?
N2 C20 C19 114.8(4) . . ?
N2 C20 C22 125.8(4) . . ?
C24 C23 C28 122.5(5) . . ?
C24 C23 N2 119.6(4) . . ?
C24 C23 Pd2 110.3(4) . . ?
C28 C23 N2 117.8(5) . . ?
C28 C23 Pd2 114.3(4) . . ?
N2 C23 Pd2 36.9(2) . . ?
C23 C24 C25 117.4(5) . . ?
C23 C24 C29 121.7(5) . . ?
C25 C24 C29 120.8(5) . . ?
C26 C25 C24 121.0(5) . . ?
C27 C26 C25 120.3(5) . . ?
C26 C27 C28 121.8(5) . . ?
C23 C28 C32 122.5(5) . . ?
C27 C28 C23 116.8(5) . . ?
C27 C28 C32 120.7(5) . . ?
C30 C29 C24 112.1(6) . . ?
C30 C29 C31 109.4(7) . . ?
C31 C29 C24 111.6(6) . . ?
C33 C32 C28 112.2(5) . . ?
C33 C32 C34 109.0(6) . . ?
C34 C32 C28 109.8(5) . . ?
C36 C35 B1 120.7(4) . . ?
C40 C35 C36 115.4(4) . . ?
C40 C35 B1 123.8(4) . . ?
C37 C36 C35 122.1(4) . . ?
C36 C37 C41 120.1(4) . . ?
C38 C37 C36 120.8(4) . . ?
C38 C37 C41 119.1(4) . . ?
C37 C38 C39 118.3(4) . . ?
C38 C39 C40 120.6(4) . . ?
C38 C39 C42 118.3(4) . . ?
C40 C39 C42 121.1(4) . . ?
C39 C40 C35 122.6(4) . . ?
F1 C41 C37 113.5(5) . . ?
F1 C41 F2 102.2(6) . . ?
F2 C41 C37 109.1(5) . . ?
F3 C41 C37 112.6(6) . . ?
F3 C41 F1 112.8(9) . . ?
F3 C41 F2 105.8(7) . . ?
F25 C41 C37 109.9(5) . . ?
F26 C41 C37 120.7(8) . . ?
F26 C41 F25 103.6(13) . . ?
F26 C41 F27 110.5(12) . . ?
F27 C41 C37 115.4(8) . . ?
F27 C41 F25 92.2(9) . . ?
F4 C42 C39 113.4(4) . . ?
F4 C42 F5 106.1(4) . . ?
F4 C42 F6 107.6(4) . . ?
F5 C42 C39 111.8(4) . . ?
F6 C42 C39 112.4(4) . . ?
F6 C42 F5 105.0(4) . . ?
C44 C43 C48 115.7(4) . . ?
C44 C43 B1 124.6(4) . . ?
C48 C43 B1 119.7(4) . . ?
C43 C44 C45 122.1(4) . . ?
C44 C45 C49 119.5(4) . . ?
C46 C45 C44 120.9(4) . . ?
C46 C45 C49 119.5(4) . . ?
C45 C46 C47 118.1(4) . . ?
C46 C47 C50 118.4(4) . . ?
C48 C47 C46 120.4(4) . . ?
C48 C47 C50 121.2(4) . . ?
C47 C48 C43 122.9(4) . . ?
F7 C49 C45 113.7(4) . . ?
F7 C49 F8 104.7(4) . . ?
F8 C49 C45 111.3(4) . . ?
F9 C49 C45 113.4(4) . . ?
F9 C49 F7 106.8(4) . . ?
F9 C49 F8 106.2(4) . . ?
F10 C50 C47 113.4(4) . . ?
F11 C50 C47 113.5(4) . . ?
F11 C50 F10 103.2(4) . . ?
F12 C50 C47 113.5(4) . . ?
F12 C50 F10 106.6(4) . . ?
F12 C50 F11 105.8(4) . . ?
C52 C51 C56 115.8(4) . . ?
C52 C51 B1 123.8(4) . . ?
C56 C51 B1 120.1(4) . . ?
C51 C52 C53 121.8(4) . . ?
C52 C53 C57 118.4(4) . . ?
C54 C53 C52 121.1(4) . . ?
C54 C53 C57 120.5(4) . . ?
C53 C54 C55 118.0(4) . . ?
C54 C55 C56 121.1(4) . . ?
C54 C55 C58 120.7(4) . . ?
C56 C55 C58 118.1(4) . . ?
C55 C56 C51 122.0(4) . . ?
F13 C57 C53 111.6(4) . . ?
F14 C57 C53 112.3(4) . . ?
F14 C57 F13 106.4(4) . . ?
F14 C57 F15 106.5(4) . . ?
F15 C57 C53 113.1(4) . . ?
F15 C57 F13 106.3(4) . . ?
F16 C58 C55 113.5(4) . . ?
F16 C58 F18 105.7(4) . . ?
F17 C58 C55 112.7(4) . . ?
F17 C58 F16 106.7(4) . . ?
F17 C58 F18 106.2(4) . . ?
F18 C58 C55 111.4(4) . . ?
C60 C59 C64 115.3(4) . . ?
C60 C59 B1 118.3(4) . . ?
C64 C59 B1 126.3(4) . . ?
C61 C60 C59 123.0(4) . . ?
C60 C61 C62 120.5(4) . . ?
C60 C61 C65 119.9(4) . . ?
C62 C61 C65 119.6(4) . . ?
C63 C62 C61 118.3(4) . . ?
C62 C63 C64 120.8(4) . . ?
C62 C63 C66 119.7(4) . . ?
C64 C63 C66 119.5(4) . . ?
C63 C64 C59 122.1(4) . . ?
F19 C65 C61 111.2(5) . . ?
F20 C65 C61 114.6(5) . . ?
F20 C65 F19 102.6(5) . . ?
F21 C65 C61 113.8(5) . . ?
F21 C65 F19 105.9(5) . . ?
F21 C65 F20 107.8(5) . . ?
F22 C66 C63 113.2(4) . . ?
F22 C66 F23 108.4(5) . . ?
F22 C66 F24 104.4(4) . . ?
F23 C66 C63 113.8(4) . . ?
F23 C66 F24 104.8(4) . . ?
F24 C66 C63 111.5(4) . . ?
C68 C67 Pd2 119(3) . . ?
C69 C68 C67 117(4) . . ?
C68 C69 C70 113(4) . . ?
O3 C70 C69 126(3) . . ?
O3 C70 O4 117(3) . . ?
O4 C70 C69 117(3) . . ?
C35 B1 C43 105.7(3) . . ?
C35 B1 C51 111.9(3) . . ?
C35 B1 C59 113.3(4) . . ?
C51 B1 C43 110.3(4) . . ?
C59 B1 C43 112.0(3) . . ?
C59 B1 C51 103.8(3) . . ?
C12 N1 Pd1 119.7(3) . . ?
C12 N1 Pd2 135.0(3) . . ?
C19 N1 C12 122.2(4) . . ?
C19 N1 Pd1 118.0(3) . . ?
C19 N1 Pd2 102.6(3) . . ?
C20 N2 C23 119.9(4) . . ?
C20 N2 Pd1 112.8(3) . . ?
C20 N2 Pd2 126.4(4) . . ?
C23 N2 Pd1 127.3(3) . . ?
C23 N2 Pd2 113.2(4) . . ?
C4 O1 Pd1 128.0(5) . . ?
C4 O2 C5 116.7(6) . . ?
C70 O3 Pd2 127(2) . . ?
C70 O4 C71 118(3) . . ?
C1 Pd1 N2 174.4(2) . . ?
C1 Pd1 O1 89.2(2) . . ?
N1 Pd1 C1 97.7(2) . . ?
N1 Pd1 N2 77.33(16) . . ?
N1 Pd1 O1 173.06(18) . . ?
O1 Pd1 N2 95.87(16) . . ?
C67 Pd2 C23 73.9(10) . . ?
C67 Pd2 N1 174.1(10) . . ?
C67 Pd2 O3 87.4(12) . . ?
N1 Pd2 C23 106.97(17) . . ?
N2 Pd2 C23 29.9(2) . . ?
N2 Pd2 C67 103.8(10) . . ?
N2 Pd2 N1 77.2(2) . . ?
N2 Pd2 O3 168.1(7) . . ?
O3 Pd2 C23 160.9(6) . . ?
O3 Pd2 N1 91.3(6) . . ?

loop_
_geom_bond_atom_site_label_1
_geom_bond_atom_site_label_2
_geom_bond_distance
_geom_bond_site_symmetry_2
_geom_bond_publ_flag
C1 C2 1.527(9) . ?
C1 Pd1 2.028(6) . ?
C2 C3 1.519(11) . ?
C3 C4 1.475(12) . ?
C4 O1 1.213(10) . ?
C4 O2 1.344(9) . ?
C5 O2 1.435(9) . ?
C7 C8 1.383(7) . ?
C7 C12 1.417(7) . ?
C7 C13 1.516(7) . ?
C8 C9 1.369(7) . ?
C9 C10 1.371(7) . ?
C10 C11 1.386(7) . ?
C11 C12 1.393(6) . ?
C11 C16 1.527(7) . ?
C12 N1 1.440(6) . ?
C13 C14 1.531(9) . ?
C13 C15 1.502(9) . ?
C16 C17 1.513(7) . ?
C16 C18 1.525(8) . ?
C19 C20 1.493(6) . ?
C19 C21 1.487(6) . ?
C19 N1 1.299(6) . ?
C20 C22 1.495(7) . ?
C20 N2 1.290(6) . ?
C23 C24 1.397(7) . ?
C23 C28 1.405(7) . ?
C23 N2 1.433(6) . ?
C23 Pd2 2.642(9) . ?
C24 C25 1.402(8) . ?
C24 C29 1.518(7) . ?
C25 C26 1.372(8) . ?
C26 C27 1.369(8) . ?
C27 C28 1.395(7) . ?
C28 C32 1.518(8) . ?
C29 C30 1.492(10) . ?
C29 C31 1.506(11) . ?
C32 C33 1.505(9) . ?
C32 C34 1.512(9) . ?
C35 C36 1.399(6) . ?
C35 C40 1.398(6) . ?
C35 B1 1.631(6) . ?
C36 C37 1.393(6) . ?
C37 C38 1.379(6) . ?
C37 C41 1.490(7) . ?
C38 C39 1.380(6) . ?
C39 C40 1.387(6) . ?
C39 C42 1.496(6) . ?
C41 F1 1.303(8) . ?
C41 F2 1.388(8) . ?
C41 F3 1.241(11) . ?
C41 F25 1.488(12) . ?
C41 F26 1.162(11) . ?
C41 F27 1.346(15) . ?
C42 F4 1.326(6) . ?
C42 F5 1.341(6) . ?
C42 F6 1.327(6) . ?
C43 C44 1.394(6) . ?
C43 C48 1.396(6) . ?
C43 B1 1.641(6) . ?
C44 C45 1.395(6) . ?
C45 C46 1.383(6) . ?
C45 C49 1.490(6) . ?
C46 C47 1.390(6) . ?
C47 C48 1.386(6) . ?
C47 C50 1.492(6) . ?
C49 F7 1.324(6) . ?
C49 F8 1.340(6) . ?
C49 F9 1.318(6) . ?
C50 F10 1.344(6) . ?
C50 F11 1.328(6) . ?
C50 F12 1.313(6) . ?
C51 C52 1.397(6) . ?
C51 C56 1.402(6) . ?
C51 B1 1.637(6) . ?
C52 C53 1.398(6) . ?
C53 C54 1.378(6) . ?
C53 C57 1.501(7) . ?
C54 C55 1.382(6) . ?
C55 C56 1.389(6) . ?
C55 C58 1.490(6) . ?
C57 F13 1.351(6) . ?
C57 F14 1.325(6) . ?
C57 F15 1.328(6) . ?
C58 F16 1.333(5) . ?
C58 F17 1.327(6) . ?
C58 F18 1.346(5) . ?
C59 C60 1.400(6) . ?
C59 C64 1.401(6) . ?
C59 B1 1.634(6) . ?
C60 C61 1.378(6) . ?
C61 C62 1.392(7) . ?
C61 C65 1.485(7) . ?
C62 C63 1.376(6) . ?
C63 C64 1.399(6) . ?
C63 C66 1.491(7) . ?
C65 F19 1.344(7) . ?
C65 F20 1.323(6) . ?
C65 F21 1.302(6) . ?
C66 F22 1.313(6) . ?
C66 F23 1.319(6) . ?
C66 F24 1.335(6) . ?
C67 C68 1.45(5) . ?
C67 Pd2 2.00(3) . ?
C68 C69 1.25(6) . ?
C69 C70 1.63(6) . ?
C70 O3 1.27(4) . ?
C70 O4 1.31(4) . ?
C71 O4 1.49(5) . ?
N1 Pd1 1.997(4) . ?
N1 Pd2 2.393(7) . ?
N2 Pd1 2.193(4) . ?
N2 Pd2 1.727(6) . ?
O1 Pd1 2.062(4) . ?
O3 Pd2 2.02(2) . ?

loop_
_geom_torsion_atom_site_label_1
_geom_torsion_atom_site_label_2
_geom_torsion_atom_site_label_3
_geom_torsion_atom_site_label_4
_geom_torsion
_geom_torsion_site_symmetry_1
_geom_torsion_site_symmetry_2
_geom_torsion_site_symmetry_3
_geom_torsion_site_symmetry_4
_geom_torsion_publ_flag
C1 C2 C3 C4 -56.7(8) . . . . ?
C2 C3 C4 O1 14.3(11) . . . . ?
C2 C3 C4 O2 -166.7(5) . . . . ?
C3 C4 O1 Pd1 7.5(10) . . . . ?
C3 C4 O2 C5 -175.4(5) . . . . ?
C7 C8 C9 C10 -0.8(8) . . . . ?
C7 C12 N1 C19 -101.2(5) . . . . ?
C7 C12 N1 Pd1 76.5(5) . . . . ?
C7 C12 N1 Pd2 83.9(6) . . . . ?
C8 C7 C12 C11 -0.2(7) . . . . ?
C8 C7 C12 N1 -172.7(4) . . . . ?
C8 C7 C13 C14 44.1(8) . . . . ?
C8 C7 C13 C15 -77.5(7) . . . . ?
C8 C9 C10 C11 1.5(8) . . . . ?
C9 C10 C11 C12 -1.4(7) . . . . ?
C9 C10 C11 C16 178.5(5) . . . . ?
C10 C11 C12 C7 0.7(7) . . . . ?
C10 C11 C12 N1 173.2(4) . . . . ?
C10 C11 C16 C17 51.0(6) . . . . ?
C10 C11 C16 C18 -72.2(6) . . . . ?
C11 C12 N1 C19 86.0(6) . . . . ?
C11 C12 N1 Pd1 -96.3(4) . . . . ?
C11 C12 N1 Pd2 -88.9(5) . . . . ?
C12 C7 C8 C9 0.2(8) . . . . ?
C12 C7 C13 C14 -137.9(6) . . . . ?
C12 C7 C13 C15 100.5(6) . . . . ?
C12 C11 C16 C17 -129.1(5) . . . . ?
C12 C11 C16 C18 107.7(6) . . . . ?
C13 C7 C8 C9 178.3(5) . . . . ?
C13 C7 C12 C11 -178.3(5) . . . . ?
C13 C7 C12 N1 9.2(7) . . . . ?
C16 C11 C12 C7 -179.2(5) . . . . ?
C16 C11 C12 N1 -6.7(7) . . . . ?
C19 C20 N2 C23 -174.6(4) . . . . ?
C19 C20 N2 Pd1 3.3(5) . . . . ?
C19 C20 N2 Pd2 15.1(6) . . . . ?
C20 C19 N1 C12 177.1(4) . . . . ?
C20 C19 N1 Pd1 -0.7(5) . . . . ?
C20 C19 N1 Pd2 -6.6(4) . . . . ?
C20 N2 Pd2 C23 170.9(7) . . . . ?
C20 N2 Pd2 C67 171.6(11) . . . . ?
C20 N2 Pd2 N1 -14.4(4) . . . . ?
C20 N2 Pd2 O3 -29(3) . . . . ?
C21 C19 C20 C22 -1.7(6) . . . . ?
C21 C19 C20 N2 175.5(4) . . . . ?
C21 C19 N1 C12 -0.3(7) . . . . ?
C21 C19 N1 Pd1 -178.0(3) . . . . ?
C21 C19 N1 Pd2 176.0(4) . . . . ?
C22 C20 N2 C23 2.4(7) . . . . ?
C22 C20 N2 Pd1 -179.7(4) . . . . ?
C22 C20 N2 Pd2 -167.9(4) . . . . ?
C23 C24 C25 C26 0.2(9) . . . . ?
C23 C24 C29 C30 -86.8(8) . . . . ?
C23 C24 C29 C31 150.1(7) . . . . ?
C23 C28 C32 C33 -130.3(6) . . . . ?
C23 C28 C32 C34 108.4(7) . . . . ?
C23 N2 Pd2 C67 0.7(11) . . . . ?
C23 N2 Pd2 N1 174.7(3) . . . . ?
C23 N2 Pd2 O3 160(3) . . . . ?
C24 C23 C28 C27 0.2(8) . . . . ?
C24 C23 C28 C32 179.6(5) . . . . ?
C24 C23 N2 C20 -86.8(6) . . . . ?
C24 C23 N2 Pd1 95.6(5) . . . . ?
C24 C23 N2 Pd2 84.8(5) . . . . ?
C24 C25 C26 C27 0.1(10) . . . . ?
C25 C24 C29 C30 93.5(8) . . . . ?
C25 C24 C29 C31 -29.5(9) . . . . ?
C25 C26 C27 C28 -0.3(10) . . . . ?
C26 C27 C28 C23 0.2(9) . . . . ?
C26 C27 C28 C32 -179.2(6) . . . . ?
C27 C28 C32 C33 49.1(8) . . . . ?
C27 C28 C32 C34 -72.3(8) . . . . ?
C28 C23 C24 C25 -0.4(8) . . . . ?
C28 C23 C24 C29 180.0(5) . . . . ?
C28 C23 N2 C20 94.2(6) . . . . ?
C28 C23 N2 Pd1 -83.3(5) . . . . ?
C28 C23 N2 Pd2 -94.2(5) . . . . ?
C29 C24 C25 C26 179.9(6) . . . . ?
C35 C36 C37 C38 0.5(7) . . . . ?
C35 C36 C37 C41 -179.7(5) . . . . ?
C36 C35 C40 C39 -2.2(7) . . . . ?
C36 C35 B1 C43 -68.7(5) . . . . ?
C36 C35 B1 C51 171.2(4) . . . . ?
C36 C35 B1 C59 54.2(5) . . . . ?
C36 C37 C38 C39 -2.7(7) . . . . ?
C36 C37 C41 F1 -8.8(9) . . . . ?
C36 C37 C41 F2 -122.0(6) . . . . ?
C36 C37 C41 F3 120.9(9) . . . . ?
C36 C37 C41 F25 57.3(9) . . . . ?
C36 C37 C41 F26 -63.0(19) . . . . ?
C36 C37 C41 F27 159.8(10) . . . . ?
C37 C38 C39 C40 2.5(7) . . . . ?
C37 C38 C39 C42 -178.0(5) . . . . ?
C38 C37 C41 F1 171.1(7) . . . . ?
C38 C37 C41 F2 57.9(7) . . . . ?
C38 C37 C41 F3 -59.3(10) . . . . ?
C38 C37 C41 F25 -122.8(8) . . . . ?
C38 C37 C41 F26 116.9(18) . . . . ?
C38 C37 C41 F27 -20.3(12) . . . . ?
C38 C39 C40 C35 0.0(7) . . . . ?
C38 C39 C42 F4 -175.6(5) . . . . ?
C38 C39 C42 F5 64.5(6) . . . . ?
C38 C39 C42 F6 -53.3(6) . . . . ?
C40 C35 C36 C37 1.9(7) . . . . ?
C40 C35 B1 C43 106.5(5) . . . . ?
C40 C35 B1 C51 -13.6(6) . . . . ?
C40 C35 B1 C59 -130.5(4) . . . . ?
C40 C39 C42 F4 3.9(7) . . . . ?
C40 C39 C42 F5 -116.0(5) . . . . ?
C40 C39 C42 F6 126.2(5) . . . . ?
C41 C37 C38 C39 177.4(5) . . . . ?
C42 C39 C40 C35 -179.5(4) . . . . ?
C43 C44 C45 C46 0.8(7) . . . . ?
C43 C44 C45 C49 -176.4(4) . . . . ?
C44 C43 C48 C47 1.5(6) . . . . ?
C44 C43 B1 C35 110.1(5) . . . . ?
C44 C43 B1 C51 -128.8(4) . . . . ?
C44 C43 B1 C59 -13.8(6) . . . . ?
C44 C45 C46 C47 0.4(7) . . . . ?
C44 C45 C49 F7 -48.0(6) . . . . ?
C44 C45 C49 F8 70.0(6) . . . . ?
C44 C45 C49 F9 -170.3(5) . . . . ?
C45 C46 C47 C48 -0.6(7) . . . . ?
C45 C46 C47 C50 179.6(4) . . . . ?
C46 C45 C49 F7 134.7(5) . . . . ?
C46 C45 C49 F8 -107.3(5) . . . . ?
C46 C45 C49 F9 12.5(7) . . . . ?
C46 C47 C48 C43 -0.4(7) . . . . ?
C46 C47 C50 F10 161.8(5) . . . . ?
C46 C47 C50 F11 44.4(6) . . . . ?
C46 C47 C50 F12 -76.4(6) . . . . ?
C48 C43 C44 C45 -1.6(6) . . . . ?
C48 C43 B1 C35 -68.8(5) . . . . ?
C48 C43 B1 C51 52.3(5) . . . . ?
C48 C43 B1 C59 167.3(4) . . . . ?
C48 C47 C50 F10 -18.0(7) . . . . ?
C48 C47 C50 F11 -135.5(5) . . . . ?
C48 C47 C50 F12 103.8(5) . . . . ?
C49 C45 C46 C47 177.6(4) . . . . ?
C50 C47 C48 C43 179.5(4) . . . . ?
C51 C52 C53 C54 2.6(7) . . . . ?
C51 C52 C53 C57 -179.0(4) . . . . ?
C52 C51 C56 C55 -3.5(6) . . . . ?
C52 C51 B1 C35 137.5(4) . . . . ?
C52 C51 B1 C43 20.2(6) . . . . ?
C52 C51 B1 C59 -99.9(5) . . . . ?
C52 C53 C54 C55 -3.0(7) . . . . ?
C52 C53 C57 F13 45.4(6) . . . . ?
C52 C53 C57 F14 -74.1(6) . . . . ?
C52 C53 C57 F15 165.2(4) . . . . ?
C53 C54 C55 C56 0.2(6) . . . . ?
C53 C54 C55 C58 -179.3(4) . . . . ?
C54 C53 C57 F13 -136.2(5) . . . . ?
C54 C53 C57 F14 104.3(5) . . . . ?
C54 C53 C57 F15 -16.4(7) . . . . ?
C54 C55 C56 C51 3.2(7) . . . . ?
C54 C55 C58 F16 -2.4(6) . . . . ?
C54 C55 C58 F17 119.1(5) . . . . ?
C54 C55 C58 F18 -121.6(5) . . . . ?
C56 C51 C52 C53 0.7(6) . . . . ?
C56 C51 B1 C35 -49.1(5) . . . . ?
C56 C51 B1 C43 -166.4(4) . . . . ?
C56 C51 B1 C59 73.5(5) . . . . ?
C56 C55 C58 F16 178.1(4) . . . . ?
C56 C55 C58 F17 -60.4(6) . . . . ?
C56 C55 C58 F18 58.9(5) . . . . ?
C57 C53 C54 C55 178.7(4) . . . . ?
C58 C55 C56 C51 -177.4(4) . . . . ?
C59 C60 C61 C62 0.0(7) . . . . ?
C59 C60 C61 C65 179.4(5) . . . . ?
C60 C59 C64 C63 0.4(6) . . . . ?
C60 C59 B1 C35 -178.8(4) . . . . ?
C60 C59 B1 C43 -59.4(5) . . . . ?
C60 C59 B1 C51 59.5(5) . . . . ?
C60 C61 C62 C63 0.0(7) . . . . ?
C60 C61 C65 F19 41.6(7) . . . . ?
C60 C61 C65 F20 157.4(5) . . . . ?
C60 C61 C65 F21 -77.9(7) . . . . ?
C61 C62 C63 C64 0.2(7) . . . . ?
C61 C62 C63 C66 179.5(4) . . . . ?
C62 C61 C65 F19 -138.9(5) . . . . ?
C62 C61 C65 F20 -23.1(7) . . . . ?
C62 C61 C65 F21 101.5(6) . . . . ?
C62 C63 C64 C59 -0.4(7) . . . . ?
C62 C63 C66 F22 137.4(5) . . . . ?
C62 C63 C66 F23 13.1(7) . . . . ?
C62 C63 C66 F24 -105.3(5) . . . . ?
C64 C59 C60 C61 -0.2(6) . . . . ?
C64 C59 B1 C35 6.7(6) . . . . ?
C64 C59 B1 C43 126.1(4) . . . . ?
C64 C59 B1 C51 -115.0(5) . . . . ?
C64 C63 C66 F22 -43.3(6) . . . . ?
C64 C63 C66 F23 -167.5(5) . . . . ?
C64 C63 C66 F24 74.1(6) . . . . ?
C65 C61 C62 C63 -179.4(5) . . . . ?
C66 C63 C64 C59 -179.7(4) . . . . ?
C67 C68 C69 C70 -56(5) . . . . ?
C68 C69 C70 O3 20(6) . . . . ?
C68 C69 C70 O4 -166(4) . . . . ?
C69 C70 O3 Pd2 4(5) . . . . ?
C69 C70 O4 C71 177(3) . . . . ?
B1 C35 C36 C37 177.5(4) . . . . ?
B1 C35 C40 C39 -177.6(4) . . . . ?
B1 C43 C44 C45 179.4(4) . . . . ?
B1 C43 C48 C47 -179.6(4) . . . . ?
B1 C51 C52 C53 174.4(4) . . . . ?
B1 C51 C56 C55 -177.4(4) . . . . ?
B1 C59 C60 C61 -175.3(4) . . . . ?
B1 C59 C64 C63 175.0(4) . . . . ?
N1 C19 C20 C22 -179.2(4) . . . . ?
N1 C19 C20 N2 -2.0(6) . . . . ?
N2 C23 C24 C25 -179.3(5) . . . . ?
N2 C23 C24 C29 1.0(8) . . . . ?
N2 C23 C28 C27 179.1(5) . . . . ?
N2 C23 C28 C32 -1.5(8) . . . . ?
O1 C4 O2 C5 3.7(9) . . . . ?
O2 C4 O1 Pd1 -171.4(4) . . . . ?
O3 C70 O4 C71 -8(4) . . . . ?
O4 C70 O3 Pd2 -170.2(18) . . . . ?
Pd1 C1 C2 C3 72.7(6) . . . . ?
Pd2 C23 C24 C25 -139.7(5) . . . . ?
Pd2 C23 C24 C29 40.7(6) . . . . ?
Pd2 C23 C28 C27 138.0(5) . . . . ?
Pd2 C23 C28 C32 -42.6(7) . . . . ?
Pd2 C23 N2 C20 -171.6(6) . . . . ?
Pd2 C67 C68 C69 71(5) . . . . ?
